data_4061831
_journal_name_full Organometallics
_journal_year 2003
_chemical_formula_sum 'C14 H18 Mn N O3'
_chemical_formula_weight 303.23
_space_group_IT_number 14
_symmetry_cell_setting monoclinic
_symmetry_space_group_name_Hall '-P 2ybc'
_symmetry_space_group_name_H-M 'P 1 21/c 1'
_cell_angle_alpha 90.00
_cell_angle_beta 111.45
_cell_angle_gamma 90.00
_cell_formula_units_Z 4
_cell_length_a 11.963(3)
_cell_length_b 11.923(2)
_cell_length_c 10.627(3)
_cell_measurement_temperature 293(2)
_cell_volume 1410.8(6)
_diffrn_ambient_temperature 293(2)
_exptl_crystal_density_diffrn 1.428
_cod_depositor_comments
;
The following automatic conversions were performed:
'_symmetry_cell_setting' value 'Monoclinic' changed to 'monoclinic'
according to '/home/saulius/struct/CIF-dictionaries/cif_core.dic'
dictionary named 'cif_core.dic' version 2.4.1 from 2010-06-29.

Automatic conversion script
Id: cif_fix_enum 1527 2010-12-29 10:47:43Z saulius 
;
_cod_original_sg_symbol_H-M 'P 21/c'
_cod_database_code 4061831

loop_
_symmetry_equiv_pos_as_xyz
'x, y, z'
'-x, y+1/2, -z+1/2'
'-x, -y, -z'
'x, -y-1/2, z-1/2'

loop_
_atom_site_label
_atom_site_type_symbol
_atom_site_fract_x
_atom_site_fract_y
_atom_site_fract_z
_atom_site_U_iso_or_equiv
_atom_site_adp_type
_atom_site_occupancy
_atom_site_symmetry_multiplicity
_atom_site_calc_flag
_atom_site_refinement_flags
_atom_site_disorder_assembly
_atom_site_disorder_group
Mn Mn 0.32091(4) 0.07583(4) 0.23798(4) 0.02557(17) Uani 1 1 d . . .
O1 O 0.4817(3) -0.1181(3) 0.3319(3) 0.0653(9) Uani 1 1 d . . .
O2 O 0.5012(3) 0.2380(3) 0.4011(3) 0.0649(9) Uani 1 1 d . . .
O3 O 0.2342(3) 0.0541(3) 0.4627(3) 0.0537(7) Uani 1 1 d . . .
N N 0.1209(2) -0.1482(2) -0.1790(2) 0.0307(6) Uani 1 1 d . . .
C1 C 0.4190(3) -0.0427(3) 0.2962(3) 0.0380(7) Uani 1 1 d . . .
C2 C 0.4314(3) 0.1758(3) 0.3373(3) 0.0390(8) Uani 1 1 d . . .
C3 C 0.2661(3) 0.0638(3) 0.3741(3) 0.0339(7) Uani 1 1 d . . .
C4 C 0.3479(3) 0.0665(3) 0.0413(3) 0.0308(6) Uani 1 1 d . . .
C5 C 0.3039(3) 0.1687(3) 0.0603(3) 0.0360(7) Uani 1 1 d . . .
C6 C 0.1958(3) 0.1761(3) 0.0853(3) 0.0380(8) Uani 1 1 d . . .
C7 C 0.1395(3) 0.0740(3) 0.0946(3) 0.0329(7) Uani 1 1 d . . .
C8 C 0.1886(3) -0.0273(3) 0.0766(3) 0.0279(6) Uani 1 1 d . . .
C9 C 0.2694(2) -0.0356(2) -0.0038(3) 0.0238(6) Uani 1 1 d . . .
C10 C 0.2061(2) -0.0532(2) -0.1594(3) 0.0271(6) Uani 1 1 d . . .
C11 C 0.3034(3) -0.0744(4) -0.2186(4) 0.0458(9) Uani 1 1 d . . .
C12 C 0.1352(4) 0.0509(3) -0.2253(4) 0.0407(8) Uani 1 1 d . . .
C13 C 0.0443(4) -0.1685(4) -0.3189(4) 0.0499(10) Uani 1 1 d . . .
C14 C 0.1767(4) -0.2545(3) -0.1210(4) 0.0488(9) Uani 1 1 d . . .
H4 H 0.427(4) 0.067(3) 0.043(4) 0.047(11) Uiso 1 1 d . . .
H5 H 0.348(4) 0.230(4) 0.065(4) 0.052(11) Uiso 1 1 d . . .
H6 H 0.167(3) 0.245(4) 0.096(4) 0.049(11) Uiso 1 1 d . . .
H7 H 0.075(4) 0.076(3) 0.123(4) 0.049(11) Uiso 1 1 d . . .
H8 H 0.160(3) -0.093(3) 0.097(3) 0.020(7) Uiso 1 1 d . . .
H9 H 0.315(2) -0.096(2) 0.025(3) 0.005(6) Uiso 1 1 d . . .
H11A H 0.359(4) -0.005(4) -0.199(5) 0.065(13) Uiso 1 1 d . . .
H11B H 0.267(4) -0.092(3) -0.315(4) 0.052(11) Uiso 1 1 d . . .
H11C H 0.354(4) -0.136(4) -0.171(4) 0.057(13) Uiso 1 1 d . . .
H12A H 0.105(3) 0.046(3) -0.324(4) 0.042(10) Uiso 1 1 d . . .
H12B H 0.069(4) 0.063(4) -0.201(5) 0.062(13) Uiso 1 1 d . . .
H12C H 0.189(4) 0.118(4) -0.200(4) 0.056(12) Uiso 1 1 d . . .
H13A H -0.012(4) -0.234(4) -0.320(5) 0.067(13) Uiso 1 1 d . . .
H13B H 0.084(4) -0.185(4) -0.380(5) 0.078(16) Uiso 1 1 d . . .
H13C H 0.004(4) -0.108(4) -0.356(5) 0.056(13) Uiso 1 1 d . . .
H14A H 0.224(3) -0.247(3) -0.029(4) 0.037(9) Uiso 1 1 d . . .
H14B H 0.227(4) -0.281(4) -0.166(5) 0.064(13) Uiso 1 1 d . . .
H14C H 0.111(5) -0.314(4) -0.128(5) 0.078(15) Uiso 1 1 d . . .

loop_
_atom_site_aniso_label
_atom_site_aniso_U_11
_atom_site_aniso_U_22
_atom_site_aniso_U_33
_atom_site_aniso_U_23
_atom_site_aniso_U_13
_atom_site_aniso_U_12
Mn 0.0248(2) 0.0286(2) 0.0207(2) -0.00088(18) 0.00519(16) -0.00265(18)
O1 0.069(2) 0.0679(19) 0.0499(16) 0.0135(15) 0.0116(14) 0.0371(17)
O2 0.0669(18) 0.077(2) 0.0431(15) -0.0158(14) 0.0110(13) -0.0408(17)
O3 0.0622(17) 0.070(2) 0.0379(14) 0.0021(13) 0.0293(13) 0.0001(14)
N 0.0273(12) 0.0340(14) 0.0281(13) -0.0075(10) 0.0069(10) -0.0016(10)
C1 0.0360(17) 0.050(2) 0.0236(14) -0.0006(14) 0.0060(13) 0.0023(15)
C2 0.0413(17) 0.047(2) 0.0274(15) -0.0032(14) 0.0108(13) -0.0136(16)
C3 0.0347(16) 0.0324(16) 0.0272(14) -0.0059(12) 0.0026(12) 0.0016(13)
C4 0.0240(13) 0.0424(18) 0.0262(14) -0.0003(13) 0.0094(11) -0.0072(13)
C5 0.0422(18) 0.0334(17) 0.0261(15) 0.0011(13) 0.0049(13) -0.0138(14)
C6 0.0464(19) 0.0290(17) 0.0300(16) -0.0008(13) 0.0036(14) 0.0086(14)
C7 0.0215(13) 0.0508(19) 0.0233(13) -0.0032(14) 0.0043(11) 0.0039(14)
C8 0.0277(14) 0.0316(16) 0.0234(14) -0.0012(12) 0.0083(11) -0.0101(12)
C9 0.0250(13) 0.0239(13) 0.0221(13) 0.0024(11) 0.0080(11) 0.0030(11)
C10 0.0252(13) 0.0344(16) 0.0192(13) -0.0003(11) 0.0050(10) -0.0005(11)
C11 0.0347(17) 0.074(3) 0.0314(17) -0.0047(19) 0.0153(14) -0.006(2)
C12 0.046(2) 0.0380(19) 0.0282(16) 0.0075(14) 0.0020(14) 0.0012(15)
C13 0.045(2) 0.057(3) 0.0362(19) -0.0109(18) 0.0010(16) -0.0072(19)
C14 0.062(2) 0.0324(19) 0.045(2) -0.0029(16) 0.0113(19) -0.0026(17)

loop_
_geom_bond_atom_site_label_1
_geom_bond_atom_site_label_2
_geom_bond_distance
_geom_bond_site_symmetry_2
_geom_bond_publ_flag
Mn C1 1.796(4) . ?
Mn C3 1.800(3) . ?
Mn C2 1.806(3) . ?
Mn C6 2.128(3) . ?
Mn C5 2.133(3) . ?
Mn C7 2.148(3) . ?
Mn C8 2.230(3) . ?
Mn C4 2.232(3) . ?
O1 C1 1.144(4) . ?
O2 C2 1.137(4) . ?
O3 C3 1.144(4) . ?
N C13 1.454(4) . ?
N C14 1.460(5) . ?
N C10 1.486(4) . ?
C4 C5 1.371(5) . ?
C4 C9 1.505(4) . ?
C5 C6 1.415(5) . ?
C6 C7 1.413(5) . ?
C7 C8 1.386(4) . ?
C8 C9 1.510(4) . ?
C9 C10 1.561(4) . ?
C10 C12 1.522(4) . ?
C10 C11 1.532(4) . ?
